data_7049793
loop_
_publ_author_name
'Johnson, Alice'
'Mart\'inez-Mart\'inez, Antonio J'
'Macgregor, Stuart A.'
'Weller, Andrew S.'

_publ_section_title
;
 A d<sup>10</sup> Ag(i) amine-borane \s-complex and comparison with a
 d<sup>8</sup> Rh(i) analogue: structures on the \h<sup>1</sup> to
 \h<sup>2</sup>:\h<sup>2</sup> continuum.
;
_journal_issue 26
_journal_name_full 'Dalton transactions (Cambridge, England : 2003)'
_journal_page_first 9776
_journal_page_last 9781
_journal_paper_doi 10.1039/c9dt00971j
_journal_volume 48
_journal_year 2019
_chemical_formula_moiety 'C36 H55 Ag B N4, C32 H12 B F24'
_chemical_formula_sum 'C68 H67 Ag B2 F24 N4'
_chemical_formula_weight 1525.74
_space_group_crystal_system triclinic
_space_group_IT_number 2
_space_group_name_Hall '-P 1'
_space_group_name_H-M_alt 'P -1'
_symmetry_space_group_name_Hall '-P 1'
_symmetry_space_group_name_H-M 'P -1'
_atom_sites_solution_hydrogens mixed
_atom_sites_solution_primary dual
_audit_creation_date 2019-02-04
_audit_creation_method
;
Olex2 1.2
(compiled 2018.05.29 svn.r3508 for OlexSys, GUI svn.r5506)
;
_audit_update_record
;
2019-02-04 deposited with the CCDC.    2019-04-02 downloaded from the CCDC.
;
_cell_angle_alpha 88.4148(13)
_cell_angle_beta 74.0062(14)
_cell_angle_gamma 78.2248(14)
_cell_formula_units_Z 2
_cell_length_a 14.4114(2)
_cell_length_b 15.6413(3)
_cell_length_c 16.8798(3)
_cell_measurement_reflns_used 51261
_cell_measurement_temperature 150.00(14)
_cell_measurement_theta_max 76.1310
_cell_measurement_theta_min 3.8460
_cell_volume 3579.02(11)
_computing_cell_refinement 'CrysAlisPro 1.171.39.34b (Rigaku OD, 2017)'
_computing_data_collection 'CrysAlisPro 1.171.39.34b (Rigaku OD, 2017)'
_computing_data_reduction 'CrysAlisPro 1.171.39.34b (Rigaku OD, 2017)'
_computing_molecular_graphics 'Olex2 (Dolomanov et al., 2009)'
_computing_publication_material 'Olex2 (Dolomanov et al., 2009)'
_computing_structure_refinement 'ShelXL (Sheldrick, 2015)'
_computing_structure_solution 'ShelXT (Sheldrick, 2015)'
_diffrn_ambient_environment N~2~
_diffrn_ambient_temperature 150.00(14)
_diffrn_detector 'CCD plate'
_diffrn_detector_area_resol_mean 10.4102
_diffrn_detector_type Atlas
_diffrn_measured_fraction_theta_full 1.000
_diffrn_measured_fraction_theta_max 0.991
_diffrn_measurement_details
;
List of Runs (angles in degrees, time in seconds):

  # Type    Start    End  Width  t~exp~   \w     \q     \k     \f   Frames
#--------------------------------------------------------------------------
  1  \w    -30.00  29.00   1.00    1.00    --  -42.66  38.00 -30.00   59
  2  \w    -18.00  30.00   1.00    1.00    --  -42.66  38.00-120.00   48
  3  \w    -22.00  26.00   1.00    1.00    --  -42.66  38.00  30.00   48
  4  \w    -50.00 -25.00   1.00    1.00    --  -42.66  38.00-120.00   25
  5  \w   -120.00  -8.00   1.00    1.00    --  -42.66 -19.00  60.00  112
  6  \w     75.00 117.00   1.00    1.00    --   42.66 178.00 -30.00   42
  7  \w     84.00 129.00   1.00    1.00    --   42.66 178.00-150.00   45
  8  \w     94.00 129.00   1.00    1.00    --   42.66 178.00 120.00   35
  9  \w    113.00 178.00   1.00    4.00    --  111.00  15.00-180.00   65
 10  \w    107.00 138.00   1.00    4.00    --  111.00 -77.00-150.00   31
 11  \w     92.00 118.00   1.00    4.00    --  111.00-125.00-120.00   26
 12  \w     90.00 118.00   1.00    4.00    --  111.00-125.00-180.00   28
 13  \w     52.00  96.00   1.00    4.00    --  111.00 -95.00 -60.00   44
 14  \w     72.00 121.00   1.00    4.00    --  111.00-123.00 -50.73   49
 15  \w     68.00 120.00   1.00    4.00    --  111.00-125.00  30.00   52
 16  \w    104.00 134.00   1.00    4.00    --  111.00 -77.00  90.00   30
 17  \w     94.00 141.00   1.00    4.00    --  111.00 -15.00 150.00   47
 18  \w    123.00 169.00   1.00    4.00    --  111.00  30.00 120.00   46
 19  \w     77.00 165.00   1.00    4.00    --  111.00  15.00  90.00   88
 20  \w     66.00 119.00   1.00    4.00    --  111.00-125.00 120.00   53
 21  \w     59.00 128.00   1.00    4.00    --  111.00 -61.00  60.00   69
 22  \w     50.00  76.00   1.00    4.00    --  111.00 -77.00  90.00   26
 23  \w     41.00 109.00   1.00    4.00    --  111.00 -95.00  60.00   68
 24  \w     43.00  86.00   1.00    4.00    --  111.00 -15.00 150.00   43
 25  \w     41.00  67.00   1.00    4.00    --  111.00 -45.00 150.00   26
 26  \w     36.00  88.00   1.00    4.00    --  111.00 -30.00  90.00   52
 27  \w     41.00  81.00   1.00    4.00    --  111.00 -45.00   0.00   40
 28  \w     40.00  89.00   1.00    4.00    --  111.00 -30.00 -90.00   49
 29  \w     55.00  94.00   1.00    4.00    --  111.00 -45.00-180.00   39
 30  \w     41.00 100.00   1.00    4.00    --  111.00 -77.00-150.00   59
 31  \w     46.00  72.00   1.00    4.00    --  111.00-125.00-180.00   26
 32  \w     43.00  69.00   1.00    4.00    --  111.00-125.00-120.00   26
 33  \w     40.00  68.00   1.00    4.00    --  111.00 -45.00 -90.00   28
 34  \w     36.00  86.00   1.00    4.00    --  111.00 -30.00-150.00   50
 35  \w     39.00  65.00   1.00    4.00    --  111.00-125.00  30.00   26
 36  \w     30.00  98.00   1.00    4.00    --  111.00 -95.00  30.00   68
 37  \w     39.00  91.00   1.00    4.00    --  111.00 -30.00  30.00   52
 38  \w      7.00  32.00   1.00    1.00    --   42.00  89.00-149.12   25
 39  \w      8.00  33.00   1.00    1.00    --   42.00  86.00  83.37   25
 40  \w      9.00  38.00   1.00    1.00    --   42.00  83.00 -36.50   29
 41  \w    -59.00 -20.00   1.00    1.00    --  -42.66 -38.00   0.00   39
 42  \w   -113.00 -30.00   1.00    1.00    --  -42.66 -38.00-150.00   83
 43  \w    -49.00  17.00   1.00    1.00    --  -42.66  38.00-180.00   66
 44  \w   -104.00 -70.00   1.00    1.00    --  -42.66 -38.00   0.00   34
 45  \w     79.00 106.00   1.00    1.00    --   42.66  57.00-150.00   27
 46  \w     17.00  42.00   1.00    1.00    --   42.66  57.00-150.00   25
 47  \w     17.00  43.00   1.00    1.00    --   50.00  82.00 -48.58   26
 48  \w     18.00  43.00   1.00    1.00    --   50.00  81.00  97.03   25
 49  \w     18.00  43.00   1.00    1.00    --   50.00  81.00-137.88   25
 50  \w     22.00  47.00   1.00    1.00    --   54.00  78.00 -53.85   25
 51  \w     23.00  49.00   1.00    1.00    --   54.00  78.00  51.48   26
 52  \w     28.00  54.00   1.00    1.00    --   58.00  77.00 129.82   26
 53  \w     35.00  61.00   1.00    1.00    --   66.00  77.00-155.19   26
 54  \w    114.00 140.00   1.00    1.00    --   66.00  77.00-155.19   26
 55  \w    111.00 137.00   1.00    1.00    --   66.00  75.00-105.18   26
 56  \w     35.00  61.00   1.00    1.00    --   66.00  75.00-105.18   26
 57  \w     39.00  65.00   1.00    1.00    --   70.00  77.00 -28.04   26
 58  \w     40.00  69.00   1.00    1.00    --   70.00  77.00-134.21   29
 59  \w     39.00  65.00   1.00    1.00    --   70.00  77.00  -5.08   26
 60  \w     39.00  65.00   1.00    1.00    --   70.00  75.00  92.44   26
 61  \w     39.00  65.00   1.00    1.00    --   70.00  76.00 -60.04   26
 62  \w     39.00  65.00   1.00    1.00    --   70.00  77.00 142.35   26
 63  \w     43.00  69.00   1.00    1.00    --   74.00  77.00  15.36   26
 64  \w     43.00  69.00   1.00    1.00    --   74.00  77.00 -92.83   26
 65  \w     43.00  69.00   1.00    1.00    --   74.00  75.00 120.21   26
 66  \w     43.00  69.00   1.00    1.00    --   74.00  77.00 159.96   26
 67  \w     48.00  74.00   1.00    4.00    --   78.00  73.00  49.39   26
 68  \w     48.00  74.00   1.00    4.00    --   78.00  71.00 174.62   26
 69  \w     54.00  80.00   1.00    4.00    --   82.00  64.00-109.92   26
 70  \w     56.00  82.00   1.00    4.00    --   86.00  71.00 -30.44   26
 71  \w     58.00  84.00   1.00    4.00    --   86.00  66.00  10.20   26
 72  \w     57.00  87.00   1.00    4.00    --   86.00  67.00  67.04   30
 73  \w     55.00  81.00   1.00    4.00    --   86.00  74.00 -83.84   26
 74  \w     60.00  87.00   1.00    4.00    --   90.00  71.00-176.71   27
 75  \w     64.00  90.00   1.00    4.00    --   94.00  71.00  95.88   26
 76  \w     71.00  96.00   1.00    4.00    --  102.00  76.00 -79.51   25
 77  \w     78.00 104.00   1.00    4.00    --  106.00  66.00 -46.79   26
 78  \w     83.00 117.00   1.00    4.00    --  111.00  61.00 150.00   34
 79  \w    128.00 155.00   1.00    4.00    --  111.00  77.00 -30.00   27
 80  \w     83.00 154.00   1.00    4.00    --  111.00  61.00-120.00   71
 81  \w     81.00 123.00   1.00    4.00    --  111.00  77.00 -30.00   42
 82  \w     80.00 120.00   1.00    4.00    --  111.00  77.00  68.69   40
 83  \w     80.00 167.00   1.00    4.00    --  111.00  77.00-180.00   87
 84  \w     81.00 141.00   1.00    4.00    --  111.00  71.00   2.96   60
 85  \w     83.00 167.00   1.00    4.00    --  111.00  61.00 -60.00   84
 86  \w     84.00 124.00   1.00    4.00    --  111.00  61.00  60.00   40
 87  \w    143.00 169.00   1.00    4.00    --  111.00  77.00 150.00   26
 88  \w     80.00 128.00   1.00    4.00    --  111.00  77.00 150.00   48
 89  \w     83.00 143.00   1.00    4.00    --  111.00  61.00-150.00   60
 90  \w     83.00 160.00   1.00    4.00    --  111.00  61.00 -90.00   77
 91  \w     84.00 113.00   1.00    4.00    --  111.00  61.00  30.00   29
 92  \w     80.00 107.00   1.00    4.00    --  111.00  77.00 120.00   27
 93  \w    128.00 158.00   1.00    4.00    --  111.00  61.00 -30.00   30
 94  \w     83.00 123.00   1.00    4.00    --  111.00  61.00 -30.00   40
 95  \w     80.00 119.00   1.00    4.00    --  111.00  77.00  90.00   39
 96  \w    139.00 165.00   1.00    4.00    --  111.00  77.00-120.00   26
 97  \w     80.00 106.00   1.00    4.00    --  111.00  77.00-120.00   26
 98  \w     80.00 107.00   1.00    4.00    --  111.00  77.00  30.00   27
 99  \w     80.00 153.00   1.00    4.00    --  111.00  77.00-150.00   73
100  \w     84.00 117.00   1.00    4.00    --  111.00  61.00 120.00   33
;
_diffrn_measurement_device 'four-circle diffractometer'
_diffrn_measurement_device_type 'SuperNova, Dual, Cu at home/near, Atlas'
_diffrn_measurement_method '\w scans'
_diffrn_orient_matrix_type 'CrysAlisPro convention (1999,Acta A55,543-557)'
_diffrn_orient_matrix_UB_11 -0.0793720000
_diffrn_orient_matrix_UB_12 0.0782733000
_diffrn_orient_matrix_UB_13 -0.0109138000
_diffrn_orient_matrix_UB_21 -0.0501277000
_diffrn_orient_matrix_UB_22 -0.0621642000
_diffrn_orient_matrix_UB_23 -0.0351205000
_diffrn_orient_matrix_UB_31 -0.0639756000
_diffrn_orient_matrix_UB_32 -0.0118613000
_diffrn_orient_matrix_UB_33 0.0875766000
_diffrn_radiation_monochromator mirror
_diffrn_radiation_probe x-ray
_diffrn_radiation_type CuK\a
_diffrn_radiation_wavelength 1.54184
_diffrn_reflns_av_R_equivalents 0.0332
_diffrn_reflns_av_unetI/netI 0.0185
_diffrn_reflns_Laue_measured_fraction_full 1.000
_diffrn_reflns_Laue_measured_fraction_max 0.991
_diffrn_reflns_limit_h_max 18
_diffrn_reflns_limit_h_min -18
_diffrn_reflns_limit_k_max 19
_diffrn_reflns_limit_k_min -19
_diffrn_reflns_limit_l_max 21
_diffrn_reflns_limit_l_min -21
_diffrn_reflns_number 90787
_diffrn_reflns_point_group_measured_fraction_full 1.000
_diffrn_reflns_point_group_measured_fraction_max 0.991
_diffrn_reflns_theta_full 67.684
_diffrn_reflns_theta_max 76.319
_diffrn_reflns_theta_min 3.626
_diffrn_source 'micro-focus sealed X-ray tube'
_diffrn_source_type 'SuperNova (Cu) X-ray Source'
_exptl_absorpt_coefficient_mu 3.190
_exptl_absorpt_correction_T_max 1.00000
_exptl_absorpt_correction_T_min 0.75828
_exptl_absorpt_correction_type multi-scan
_exptl_absorpt_process_details
;
CrysAlisPro 1.171.39.34b (Rigaku Oxford Diffraction, 2017)
Empirical absorption correction using spherical harmonics,
 implemented in SCALE3 ABSPACK scaling algorithm.
;
_exptl_crystal_colour 'light orange'
_exptl_crystal_colour_modifier light
_exptl_crystal_colour_primary orange
_exptl_crystal_density_diffrn 1.416
_exptl_crystal_description prism
_exptl_crystal_F_000 1552
_exptl_crystal_size_max 0.18
_exptl_crystal_size_mid 0.16
_exptl_crystal_size_min 0.14
_refine_diff_density_max 0.635
_refine_diff_density_min -0.480
_refine_diff_density_rms 0.053
_refine_ls_extinction_method none
_refine_ls_goodness_of_fit_ref 1.041
_refine_ls_hydrogen_treatment mixed
_refine_ls_matrix_type full
_refine_ls_number_parameters 1004
_refine_ls_number_reflns 14883
_refine_ls_number_restraints 1176
_refine_ls_restrained_S_all 1.104
_refine_ls_R_factor_all 0.0334
_refine_ls_R_factor_gt 0.0317
_refine_ls_shift/su_max 0.002
_refine_ls_shift/su_mean 0.000
_refine_ls_structure_factor_coef Fsqd
_refine_ls_weighting_details 'w=1/[\s^2^(Fo^2^)+(0.0464P)^2^+1.8775P] where P=(Fo^2^+2Fc^2^)/3'
_refine_ls_weighting_scheme calc
_refine_ls_wR_factor_gt 0.0833
_refine_ls_wR_factor_ref 0.0847
_reflns_Friedel_coverage 0.000
_reflns_number_gt 14235
_reflns_number_total 14883
_reflns_threshold_expression 'I > 2\s(I)'
_cod_data_source_file c9dt00971j2.cif
_cod_data_source_block 171amm18
_cod_depositor_comments 'Adding full bibliography for 7049789--7049794.cif.'
_cod_original_cell_volume 3579.03(10)
_cod_database_code 7049793
_shelx_shelxl_version_number 2018/1
_chemical_oxdiff_formula 'C54 H66 N4 Ag1 F24 B2'
_shelx_space_group_comment
;
The symmetry employed for this shelxl refinement is uniquely defined
by the following loop, which should always be used as a source of
symmetry information in preference to the above space-group names.
They are only intended as comments.
;
_shelx_estimated_absorpt_t_max 0.664
_shelx_estimated_absorpt_t_min 0.597
_reflns_odcompleteness_completeness 99.90
_reflns_odcompleteness_iscentric 1
_reflns_odcompleteness_theta 74.33
_olex2_refinement_description
;
1. Fixed Uiso
 At 1.2 times of:
  All C(H) groups
 At 1.5 times of:
  All C(H,H,H) groups
2. Restrained distances
 F8-F9 \\sim F8-F7 \\sim F9-F7 \\sim F7A-F9A \\sim F7A-F8A \\sim F9A-F8A
 with sigma of 0.04
 C51-F8 \\sim C51-F9 \\sim C51-F7 \\sim C51-F7A \\sim C51-F9A \\sim C51-F8A
 with sigma of 0.02
 C35-C36 \\sim C35-C34 \\sim C35A-C36A \\sim C35A-C34A \\sim C36-C34 \\sim
C36A-C34A
 with sigma of 0.04
 N4-C35 \\sim N4-C35A \\sim N4-C36 \\sim N4-C36A \\sim N4-C34A \\sim N4-C34
 with sigma of 0.02
 F15-F14 \\sim F15-F13 \\sim F14-F13 \\sim F15A-F13A \\sim F15A-F14A \\sim
F13A-F14A
 with sigma of 0.04
 C59-F15 \\sim C59-F14 \\sim C59-F13 \\sim C59-F15A \\sim C59-F13A \\sim
C59-F14A
 with sigma of 0.02
3. Uiso/Uaniso restraints and constraints
C51 \\sim F7 \\sim F8 \\sim F9 \\sim F7A \\sim F8A \\sim F9A: within 2A with
sigma of 0.01 and sigma for terminal atoms of 0.01
N4 \\sim C34 \\sim C35 \\sim C36 \\sim C34A \\sim C35A \\sim C36A: within 2A
with sigma of 0.01 and sigma for terminal atoms of 0.01
F1 \\sim F2 \\sim F3 \\sim F4 \\sim F5 \\sim F6 \\sim F10 \\sim F11 \\sim F12
\\sim F16 \\sim F17 \\sim F18 \\sim F19 \\sim F20 \\sim F21 \\sim F22 \\sim F23
\\sim F24 \\sim C37 \\sim C38 \\sim C39 \\sim C40 \\sim C41 \\sim C42 \\sim C43
\\sim C44 \\sim C45 \\sim C46 \\sim C47 \\sim C48 \\sim C49 \\sim C50 \\sim C51
\\sim C52 \\sim C53 \\sim C54 \\sim C55 \\sim C56 \\sim C57 \\sim C58 \\sim C59
\\sim C60 \\sim C61 \\sim C62 \\sim C63 \\sim C64 \\sim C65 \\sim C66 \\sim C67
\\sim C68 \\sim B2 \\sim F7 \\sim F8 \\sim F9 \\sim F13 \\sim F14 \\sim F15:
within 2A with sigma of 0.01 and sigma for terminal atoms of 0.01
C59 \\sim F13 \\sim F14 \\sim F15 \\sim F13A \\sim F14A \\sim F15A: within 2A
with sigma of 0.01 and sigma for terminal atoms of 0.01
4. Rigid body (RIGU) restrains
 C51, F7, F8, F9, F7A, F8A, F9A
 with sigma for 1-2 distances of 0.004 and sigma for 1-3 distances of 0.004
 N4, C34, C35, C36, C34A, C35A, C36A
 with sigma for 1-2 distances of 0.004 and sigma for 1-3 distances of 0.004
 F1, F2, F3, F4, F5, F6, F10, F11, F12, F16, F17, F18, F19, F20, F21, F22, F23,
  F24, C37, C38, C39, C40, C41, C42, C43, C44, C45, C46, C47, C48, C49, C50,
 C51, C52, C53, C54, C55, C56, C57, C58, C59, C60, C61, C62, C63, C64, C65, C66,
  C67, C68, B2, F7, F8, F9, F13, F14, F15
 with sigma for 1-2 distances of 0.004 and sigma for 1-3 distances of 0.004
 C59, F13, F14, F15, F13A, F14A, F15A
 with sigma for 1-2 distances of 0.004 and sigma for 1-3 distances of 0.004
5. Others
 Sof(F7A)=Sof(F8A)=Sof(F9A)=1-FVAR(1)
 Sof(F7)=Sof(F8)=Sof(F9)=FVAR(1)
 Sof(F13A)=Sof(F14A)=Sof(F15A)=1-FVAR(2)
 Sof(F13)=Sof(F14)=Sof(F15)=FVAR(2)
 Sof(C34A)=Sof(H34D)=Sof(H34E)=Sof(H34F)=Sof(C35A)=Sof(H35D)=Sof(H35E)=
 Sof(H35F)=Sof(C36A)=Sof(H36D)=Sof(H36E)=Sof(H36F)=1-FVAR(3)
 Sof(C34)=Sof(H34A)=Sof(H34B)=Sof(H34C)=Sof(C35)=Sof(H35A)=Sof(H35B)=Sof(H35C)=
 Sof(C36)=Sof(H36A)=Sof(H36B)=Sof(H36C)=FVAR(3)
6.a Ternary CH refined with riding coordinates:
 C16(H16), C19(H19), C28(H28), C31(H31)
6.b Aromatic/amide H refined with riding coordinates:
 C2(H2), C3(H3), C4(H4), C12(H12), C13(H13), C14(H14), C24(H24), C25(H25),
 C26(H26), C38(H38), C40(H40), C42(H42), C46(H46), C48(H48), C50(H50), C54(H54),
  C56(H56), C58(H58), C62(H62), C64(H64), C66(H66)
6.c Idealised Me refined as rotating group:
 C7(H7A,H7B,H7C), C17(H17A,H17B,H17C), C18(H18A,H18B,H18C), C20(H20A,H20B,
 H20C), C21(H21A,H21B,H21C), C9(H9A,H9B,H9C), C29(H29A,H29B,H29C), C30(H30A,
 H30B,H30C), C32(H32A,H32B,H32C), C33(H33A,H33B,H33C), C34(H34A,H34B,H34C),
 C35(H35A,H35B,H35C), C36(H36A,H36B,H36C), C34A(H34D,H34E,H34F), C35A(H35D,H35E,
 H35F), C36A(H36D,H36E,H36F)
;
_olex2_submission_special_instructions 'No special instructions were received'
_oxdiff_exptl_absorpt_empirical_details
;
Empirical correction (ABSPACK) includes:
- Absorption correction using spherical harmonics
- Frame scaling
;
_oxdiff_exptl_absorpt_empirical_full_max 1.259
_oxdiff_exptl_absorpt_empirical_full_min 0.840

loop_
_space_group_symop_operation_xyz
'x, y, z'
'-x, -y, -z'

loop_
_atom_site_label
_atom_site_type_symbol
_atom_site_fract_x
_atom_site_fract_y
_atom_site_fract_z
_atom_site_U_iso_or_equiv
_atom_site_adp_type
_atom_site_occupancy
_atom_site_site_symmetry_order
_atom_site_calc_flag
_atom_site_refinement_flags_posn
_atom_site_refinement_flags_adp
_atom_site_refinement_flags_occupancy
_atom_site_disorder_assembly
_atom_site_disorder_group
Ag1 Ag 0.09115(2) 0.77774(2) 0.21064(2) 0.02871(5) Uani 1 1 d . . . . .
N1 N -0.02616(9) 0.73462(8) 0.32500(8) 0.0205(2) Uani 1 1 d . . . . .
N2 N 0.01125(10) 0.66801(8) 0.17413(8) 0.0221(3) Uani 1 1 d . . . . .
N3 N 0.06980(10) 0.86040(8) 0.33646(8) 0.0236(3) Uani 1 1 d . . . . .
N4 N 0.28288(16) 0.80728(14) 0.01516(12) 0.0550(5) Uani 1 1 d D U . . .
C1 C -0.07233(11) 0.67128(10) 0.31583(10) 0.0203(3) Uani 1 1 d . . . . .
C2 C -0.13391(11) 0.63781(10) 0.38287(10) 0.0227(3) Uani 1 1 d . . . . .
H2 H -0.165417 0.592124 0.375306 0.027 Uiso 1 1 calc R . . . .
C3 C -0.14792(12) 0.67282(11) 0.46060(10) 0.0249(3) Uani 1 1 d . . . . .
H3 H -0.189284 0.651214 0.507446 0.030 Uiso 1 1 calc R . . . .
C4 C -0.10133(12) 0.73957(10) 0.46980(10) 0.0236(3) Uani 1 1 d . . . . .
H4 H -0.111267 0.765173 0.522648 0.028 Uiso 1 1 calc R . . . .
C5 C -0.03955(11) 0.76842(9) 0.39994(9) 0.0205(3) Uani 1 1 d . . . . .
C6 C -0.05435(11) 0.63925(10) 0.22902(10) 0.0221(3) Uani 1 1 d . . . . .
C7 C -0.11528(14) 0.57771(12) 0.21339(11) 0.0325(4) Uani 1 1 d . . . . .
H7A H -0.101293 0.567318 0.153869 0.049 Uiso 1 1 calc GR . . . .
H7B H -0.185405 0.603444 0.236352 0.049 Uiso 1 1 calc GR . . . .
H7C H -0.098905 0.522188 0.239732 0.049 Uiso 1 1 calc GR . . . .
C10 C 0.03302(12) 0.64610(11) 0.08858(10) 0.0239(3) Uani 1 1 d . . . . .
C11 C -0.00683(13) 0.70857(12) 0.03936(11) 0.0293(3) Uani 1 1 d . . . . .
C12 C 0.02005(15) 0.69062(14) -0.04513(11) 0.0362(4) Uani 1 1 d . . . . .
H12 H -0.006251 0.731338 -0.080141 0.043 Uiso 1 1 calc R . . . .
C13 C 0.08469(15) 0.61405(14) -0.07865(11) 0.0382(4) Uani 1 1 d . . . . .
H13 H 0.102195 0.602616 -0.136432 0.046 Uiso 1 1 calc R . . . .
C14 C 0.12402(13) 0.55410(13) -0.02894(11) 0.0332(4) Uani 1 1 d . . . . .
H14 H 0.168612 0.502102 -0.053226 0.040 Uiso 1 1 calc R . . . .
C15 C 0.09969(12) 0.56826(11) 0.05604(11) 0.0264(3) Uani 1 1 d . . . . .
C16 C -0.07984(16) 0.79098(13) 0.07856(12) 0.0396(4) Uani 1 1 d . . . . .
H16 H -0.064861 0.804529 0.130709 0.048 Uiso 1 1 calc R . . . .
C17 C -0.18511(18) 0.77517(19) 0.10169(18) 0.0633(7) Uani 1 1 d . . . . .
H17A H -0.201398 0.760228 0.051819 0.095 Uiso 1 1 calc GR . . . .
H17B H -0.231112 0.828210 0.128174 0.095 Uiso 1 1 calc GR . . . .
H17C H -0.190314 0.726928 0.139893 0.095 Uiso 1 1 calc GR . . . .
C18 C -0.0724(3) 0.87031(17) 0.02460(18) 0.0670(8) Uani 1 1 d . . . . .
H18A H -0.004056 0.878427 0.008376 0.101 Uiso 1 1 calc GR . . . .
H18B H -0.115512 0.922377 0.055521 0.101 Uiso 1 1 calc GR . . . .
H18C H -0.092671 0.861179 -0.024822 0.101 Uiso 1 1 calc GR . . . .
C19 C 0.14370(13) 0.50372(11) 0.11181(12) 0.0313(4) Uani 1 1 d . . . . .
H19 H 0.089255 0.499204 0.162405 0.038 Uiso 1 1 calc R . . . .
C20 C 0.18544(16) 0.41175(13) 0.07365(15) 0.0454(5) Uani 1 1 d . . . . .
H20A H 0.136388 0.392528 0.051929 0.068 Uiso 1 1 calc GR . . . .
H20B H 0.201439 0.371607 0.115811 0.068 Uiso 1 1 calc GR . . . .
H20C H 0.245301 0.412081 0.028724 0.068 Uiso 1 1 calc GR . . . .
C21 C 0.22290(16) 0.53658(14) 0.13963(14) 0.0424(5) Uani 1 1 d . . . . .
H21A H 0.278475 0.540326 0.091624 0.064 Uiso 1 1 calc GR . . . .
H21B H 0.245854 0.495963 0.178751 0.064 Uiso 1 1 calc GR . . . .
H21C H 0.195167 0.594535 0.166366 0.064 Uiso 1 1 calc GR . . . .
C8 C 0.01539(12) 0.83939(10) 0.40421(10) 0.0222(3) Uani 1 1 d . . . . .
C9 C 0.00207(14) 0.87922(12) 0.48740(11) 0.0315(4) Uani 1 1 d . . . . .
H9A H 0.025324 0.834130 0.522937 0.047 Uiso 1 1 calc GR . . . .
H9B H -0.067925 0.904134 0.512160 0.047 Uiso 1 1 calc GR . . . .
H9C H 0.040114 0.925424 0.481473 0.047 Uiso 1 1 calc GR . . . .
C22 C 0.12245(13) 0.92963(10) 0.33154(10) 0.0247(3) Uani 1 1 d . . . . .
C23 C 0.08604(14) 1.00735(11) 0.29651(10) 0.0284(3) Uani 1 1 d . . . . .
C24 C 0.13924(15) 1.07407(11) 0.28743(12) 0.0354(4) Uani 1 1 d . . . . .
H24 H 0.115708 1.127716 0.264802 0.042 Uiso 1 1 calc R . . . .
C25 C 0.22495(15) 1.06342(12) 0.31066(13) 0.0376(4) Uani 1 1 d . . . . .
H25 H 0.259423 1.109941 0.304766 0.045 Uiso 1 1 calc R . . . .
C26 C 0.26140(14) 0.98542(12) 0.34257(13) 0.0348(4) Uani 1 1 d . . . . .
H26 H 0.321470 0.978644 0.357326 0.042 Uiso 1 1 calc R . . . .
C27 C 0.21137(13) 0.91638(11) 0.35348(11) 0.0290(3) Uani 1 1 d . . . . .
C28 C -0.00829(16) 1.01786(12) 0.27048(12) 0.0353(4) Uani 1 1 d . . . . .
H28 H -0.017437 0.957955 0.259877 0.042 Uiso 1 1 calc R . . . .
C29 C -0.09720(16) 1.06080(16) 0.33946(14) 0.0449(5) Uani 1 1 d . . . . .
H29A H -0.100553 1.026301 0.389160 0.067 Uiso 1 1 calc GR . . . .
H29B H -0.157505 1.063723 0.322449 0.067 Uiso 1 1 calc GR . . . .
H29C H -0.090770 1.119995 0.351183 0.067 Uiso 1 1 calc GR . . . .
C30 C -0.0035(2) 1.06765(18) 0.19081(15) 0.0564(6) Uani 1 1 d . . . . .
H30A H -0.000443 1.128373 0.200454 0.085 Uiso 1 1 calc GR . . . .
H30B H -0.062478 1.066391 0.172990 0.085 Uiso 1 1 calc GR . . . .
H30C H 0.055373 1.040135 0.147863 0.085 Uiso 1 1 calc GR . . . .
C31 C 0.25777(14) 0.82861(11) 0.38141(13) 0.0337(4) Uani 1 1 d . . . . .
H31 H 0.205226 0.793537 0.399277 0.040 Uiso 1 1 calc R . . . .
C32 C 0.2999(2) 0.83629(15) 0.45393(15) 0.0522(6) Uani 1 1 d . . . . .
H32A H 0.354835 0.866935 0.436867 0.078 Uiso 1 1 calc GR . . . .
H32B H 0.323607 0.777761 0.471863 0.078 Uiso 1 1 calc GR . . . .
H32C H 0.248400 0.869116 0.499612 0.078 Uiso 1 1 calc GR . . . .
C33 C 0.33736(19) 0.77968(15) 0.30887(16) 0.0522(6) Uani 1 1 d . . . . .
H33A H 0.308253 0.771610 0.264242 0.078 Uiso 1 1 calc GR . . . .
H33B H 0.365904 0.722493 0.326505 0.078 Uiso 1 1 calc GR . . . .
H33C H 0.389126 0.813446 0.289197 0.078 Uiso 1 1 calc GR . . . .
B1 B 0.2163(3) 0.8375(2) 0.10715(19) 0.0630(9) Uani 1 1 d . . . . .
H1B H 0.144(2) 0.8518(19) 0.0989(18) 0.060(8) Uiso 1 1 d . . . . .
H1A H 0.232(3) 0.774(2) 0.147(2) 0.081(10) Uiso 1 1 d . . . . .
H1C H 0.242(3) 0.892(3) 0.122(2) 0.097(12) Uiso 1 1 d . . . . .
C34 C 0.3889(5) 0.7614(9) 0.0179(6) 0.082(2) Uani 0.512(17) 1 d D U P A 1
H34A H 0.386012 0.706720 0.047288 0.123 Uiso 0.512(17) 1 calc GR . P A 1
H34B H 0.415664 0.799985 0.046499 0.123 Uiso 0.512(17) 1 calc GR . P A 1
H34C H 0.431463 0.748818 -0.038521 0.123 Uiso 0.512(17) 1 calc GR . P A 1
C35 C 0.2470(12) 0.7408(8) -0.0210(11) 0.062(2) Uani 0.512(17) 1 d D U P A 1
H35A H 0.245467 0.689934 0.014290 0.093 Uiso 0.512(17) 1 calc GR . P A 1
H35B H 0.291136 0.722874 -0.075943 0.093 Uiso 0.512(17) 1 calc GR . P A 1
H35C H 0.180380 0.765007 -0.025411 0.093 Uiso 0.512(17) 1 calc GR . P A 1
C36 C 0.2957(10) 0.8803(6) -0.0369(7) 0.087(2) Uani 0.512(17) 1 d D U P A 1
H36A H 0.333347 0.859170 -0.092964 0.130 Uiso 0.512(17) 1 calc GR . P A 1
H36B H 0.331639 0.916934 -0.015593 0.130 Uiso 0.512(17) 1 calc GR . P A 1
H36C H 0.231065 0.914649 -0.037693 0.130 Uiso 0.512(17) 1 calc GR . P A 1
C34A C 0.3837(6) 0.8036(10) 0.0117(7) 0.082(2) Uani 0.488(17) 1 d D U P A 2
H34D H 0.402893 0.761732 0.051397 0.123 Uiso 0.488(17) 1 calc GR . P A 2
H34E H 0.392111 0.861607 0.025169 0.123 Uiso 0.488(17) 1 calc GR . P A 2
H34F H 0.425283 0.785093 -0.044024 0.123 Uiso 0.488(17) 1 calc GR . P A 2
C35A C 0.2634(13) 0.7261(8) -0.0094(12) 0.065(3) Uani 0.488(17) 1 d D U P A 2
H35D H 0.193013 0.733291 -0.005067 0.098 Uiso 0.488(17) 1 calc GR . P A 2
H35E H 0.282240 0.679614 0.026724 0.098 Uiso 0.488(17) 1 calc GR . P A 2
H35F H 0.301876 0.710453 -0.066575 0.098 Uiso 0.488(17) 1 calc GR . P A 2
C36A C 0.2539(10) 0.8796(7) -0.0418(7) 0.088(3) Uani 0.488(17) 1 d D U P A 2
H36D H 0.303486 0.871761 -0.095497 0.133 Uiso 0.488(17) 1 calc GR . P A 2
H36E H 0.250188 0.936638 -0.017254 0.133 Uiso 0.488(17) 1 calc GR . P A 2
H36F H 0.189505 0.876532 -0.049131 0.133 Uiso 0.488(17) 1 calc GR . P A 2
F1 F -0.04811(9) 0.41688(9) 0.35118(13) 0.0690(5) Uani 1 1 d . U . . .
F2 F 0.04470(11) 0.34031(13) 0.24562(9) 0.0687(5) Uani 1 1 d . U . . .
F3 F 0.01796(9) 0.28511(8) 0.36334(8) 0.0460(3) Uani 1 1 d . U . . .
F4 F 0.10477(13) 0.61552(11) 0.46336(13) 0.0804(5) Uani 1 1 d . U . . .
F5 F 0.18301(15) 0.64366(8) 0.34474(12) 0.0739(5) Uani 1 1 d . U . . .
F6 F 0.26239(12) 0.59730(9) 0.43217(12) 0.0691(5) Uani 1 1 d . U . . .
F10 F 0.55880(14) -0.10088(9) 0.17403(11) 0.0718(5) Uani 1 1 d . U . . .
F11 F 0.65457(11) -0.02825(10) 0.20717(13) 0.0761(5) Uani 1 1 d . U . . .
F12 F 0.53438(12) -0.06101(9) 0.29851(9) 0.0597(4) Uani 1 1 d . U . . .
F16 F 0.79999(12) 0.39590(15) 0.29342(13) 0.0859(6) Uani 1 1 d . U . . .
F17 F 0.81887(13) 0.26875(16) 0.24844(18) 0.1106(8) Uani 1 1 d . U . . .
F18 F 0.73832(14) 0.2995(2) 0.37187(14) 0.1336(12) Uani 1 1 d . U . . .
F19 F 0.35462(13) 0.43074(11) 0.61540(12) 0.0778(5) Uani 1 1 d . U . . .
F20 F 0.50832(11) 0.37863(11) 0.57896(10) 0.0660(4) Uani 1 1 d . U . . .
F21 F 0.41637(18) 0.32893(13) 0.68200(10) 0.0873(6) Uani 1 1 d . U . . .
F22 F 0.25965(15) 0.09475(12) 0.64267(9) 0.0726(5) Uani 1 1 d . U . . .
F23 F 0.38169(13) 0.01384(9) 0.55932(13) 0.0766(5) Uani 1 1 d . U . . .
F24 F 0.24985(11) 0.06344(9) 0.52399(9) 0.0548(3) Uani 1 1 d . U . . .
C37 C 0.29859(11) 0.35173(10) 0.32726(9) 0.0202(3) Uani 1 1 d . U . . .
C38 C 0.21360(11) 0.32817(10) 0.31831(10) 0.0215(3) Uani 1 1 d . U . . .
H38 H 0.217783 0.270652 0.298995 0.026 Uiso 1 1 calc R . . . .
C39 C 0.12241(11) 0.38660(11) 0.33690(10) 0.0246(3) Uani 1 1 d . U . . .
C40 C 0.11250(12) 0.47050(11) 0.36621(11) 0.0285(3) Uani 1 1 d . U . . .
H40 H 0.050525 0.510047 0.379179 0.034 Uiso 1 1 calc R . . . .
C41 C 0.19585(13) 0.49523(10) 0.37611(11) 0.0271(3) Uani 1 1 d . U . . .
C42 C 0.28648(11) 0.43775(10) 0.35661(10) 0.0225(3) Uani 1 1 d . U . . .
H42 H 0.342280 0.457110 0.363306 0.027 Uiso 1 1 calc R . . . .
C43 C 0.03485(13) 0.35723(12) 0.32412(12) 0.0320(4) Uani 1 1 d . U . . .
C44 C 0.18780(16) 0.58656(13) 0.40529(16) 0.0440(5) Uani 1 1 d . U . . .
C45 C 0.42235(11) 0.20101(10) 0.25379(10) 0.0217(3) Uani 1 1 d . U . . .
C46 C 0.38438(12) 0.20784(10) 0.18533(10) 0.0242(3) Uani 1 1 d . U . . .
H46 H 0.347566 0.262581 0.174992 0.029 Uiso 1 1 calc R . . . .
C47 C 0.39885(13) 0.13687(12) 0.13184(11) 0.0286(3) Uani 1 1 d . U . . .
C48 C 0.45469(13) 0.05666(12) 0.14312(11) 0.0316(4) Uani 1 1 d . U . . .
H48 H 0.463852 0.007999 0.107308 0.038 Uiso 1 1 calc R . . . .
C49 C 0.49683(13) 0.04947(11) 0.20820(11) 0.0300(3) Uani 1 1 d . U . . .
C50 C 0.48108(12) 0.11986(11) 0.26227(10) 0.0257(3) Uani 1 1 d . U . . .
H50 H 0.511034 0.112724 0.306262 0.031 Uiso 1 1 calc R . . . .
C51 C 0.34977(16) 0.14832(14) 0.06371(12) 0.0402(4) Uani 1 1 d D U . . .
C52 C 0.56052(16) -0.03497(13) 0.22138(14) 0.0421(5) Uani 1 1 d . U . . .
C53 C 0.49602(11) 0.33411(10) 0.27915(10) 0.0234(3) Uani 1 1 d . U . . .
C54 C 0.49073(12) 0.40076(11) 0.22269(11) 0.0275(3) Uani 1 1 d . U . . .
H54 H 0.433197 0.416133 0.204051 0.033 Uiso 1 1 calc R . . . .
C55 C 0.56702(13) 0.44531(12) 0.19292(12) 0.0323(4) Uani 1 1 d . U . . .
C56 C 0.65271(13) 0.42398(13) 0.21739(13) 0.0360(4) Uani 1 1 d . U . . .
H56 H 0.704537 0.454831 0.197734 0.043 Uiso 1 1 calc R . . . .
C57 C 0.66081(13) 0.35640(14) 0.27133(13) 0.0363(4) Uani 1 1 d . U . . .
C58 C 0.58462(12) 0.31188(12) 0.30087(11) 0.0293(3) Uani 1 1 d . U . . .
H58 H 0.592970 0.264956 0.336892 0.035 Uiso 1 1 calc R . . . .
C59 C 0.55598(17) 0.51713(17) 0.13354(16) 0.0530(6) Uani 1 1 d D U . . .
C60 C 0.75265(17) 0.3312(2) 0.29875(19) 0.0671(8) Uani 1 1 d . U . . .
C61 C 0.40017(11) 0.25456(10) 0.41223(10) 0.0223(3) Uani 1 1 d . U . . .
C62 C 0.41957(12) 0.30944(11) 0.46755(11) 0.0262(3) Uani 1 1 d . U . . .
H62 H 0.443507 0.360402 0.447404 0.031 Uiso 1 1 calc R . . . .
C63 C 0.40489(13) 0.29171(12) 0.55100(11) 0.0298(3) Uani 1 1 d . U . . .
C64 C 0.37088(13) 0.21805(12) 0.58312(11) 0.0322(4) Uani 1 1 d . U . . .
H64 H 0.361865 0.205520 0.639806 0.039 Uiso 1 1 calc R . . . .
C65 C 0.35039(13) 0.16316(11) 0.53025(11) 0.0295(3) Uani 1 1 d . U . . .
C66 C 0.36459(12) 0.18110(10) 0.44676(10) 0.0250(3) Uani 1 1 d . U . . .
H66 H 0.349589 0.142124 0.412163 0.030 Uiso 1 1 calc R . . . .
C67 C 0.42171(16) 0.35707(15) 0.60647(13) 0.0413(4) Uani 1 1 d . U . . .
C68 C 0.31154(17) 0.08395(14) 0.56340(13) 0.0412(4) Uani 1 1 d . U . . .
B2 B 0.40513(12) 0.28382(11) 0.31695(11) 0.0204(3) Uani 1 1 d . U . . .
F7 F 0.3832(6) 0.2036(6) 0.0075(4) 0.0672(14) Uani 0.634(18) 1 d D U P B 1
F8 F 0.2522(4) 0.1825(5) 0.0908(4) 0.0541(11) Uani 0.634(18) 1 d D U P B 1
F9 F 0.3563(6) 0.0740(3) 0.0235(5) 0.0636(13) Uani 0.634(18) 1 d D U P B 1
F13 F 0.5395(10) 0.4937(7) 0.0664(6) 0.0859(19) Uani 0.350(13) 1 d D U P C 1
F14 F 0.4767(7) 0.5792(6) 0.1728(7) 0.074(2) Uani 0.350(13) 1 d D U P C 1
F15 F 0.6270(6) 0.5584(8) 0.1086(7) 0.070(2) Uani 0.350(13) 1 d D U P C 1
F7A F 0.3624(9) 0.2227(5) 0.0246(7) 0.0550(17) Uani 0.366(18) 1 d D U P B 2
F8A F 0.2553(7) 0.1520(10) 0.0910(7) 0.0585(18) Uani 0.366(18) 1 d D U P B 2
F9A F 0.3897(11) 0.0859(8) 0.0070(6) 0.072(2) Uani 0.366(18) 1 d D U P B 2
F13A F 0.5877(6) 0.4844(3) 0.0554(2) 0.0859(13) Uani 0.650(13) 1 d D U P C 2
F14A F 0.4659(3) 0.5604(5) 0.1421(5) 0.0804(16) Uani 0.650(13) 1 d D U P C 2
F15A F 0.6147(5) 0.5739(3) 0.1369(4) 0.0707(12) Uani 0.650(13) 1 d D U P C 2

loop_
_atom_site_aniso_label
_atom_site_aniso_U_11
_atom_site_aniso_U_22
_atom_site_aniso_U_33
_atom_site_aniso_U_23
_atom_site_aniso_U_13
_atom_site_aniso_U_12
Ag1 0.03440(7) 0.03063(7) 0.02019(7) -0.00020(4) 0.00045(5) -0.01547(5)
N1 0.0222(6) 0.0191(6) 0.0193(6) 0.0006(5) -0.0039(5) -0.0048(5)
N2 0.0244(6) 0.0215(6) 0.0190(6) -0.0019(5) -0.0044(5) -0.0037(5)
N3 0.0281(7) 0.0194(6) 0.0228(7) 0.0011(5) -0.0044(5) -0.0073(5)
N4 0.0615(12) 0.0593(11) 0.0402(10) -0.0019(9) 0.0100(9) -0.0361(10)
C1 0.0188(7) 0.0196(7) 0.0218(7) 0.0001(5) -0.0049(6) -0.0031(5)
C2 0.0208(7) 0.0217(7) 0.0252(8) 0.0018(6) -0.0044(6) -0.0061(6)
C3 0.0235(7) 0.0264(8) 0.0227(8) 0.0040(6) -0.0013(6) -0.0074(6)
C4 0.0259(7) 0.0246(7) 0.0186(7) 0.0000(6) -0.0031(6) -0.0057(6)
C5 0.0218(7) 0.0188(7) 0.0198(7) 0.0007(5) -0.0044(6) -0.0031(5)
C6 0.0219(7) 0.0208(7) 0.0230(8) -0.0010(6) -0.0059(6) -0.0035(6)
C7 0.0354(9) 0.0378(9) 0.0273(9) -0.0052(7) -0.0053(7) -0.0179(7)
C10 0.0255(7) 0.0268(8) 0.0200(7) -0.0026(6) -0.0048(6) -0.0082(6)
C11 0.0304(8) 0.0338(9) 0.0235(8) -0.0013(7) -0.0084(7) -0.0046(7)
C12 0.0386(10) 0.0474(11) 0.0236(9) 0.0022(7) -0.0115(7) -0.0070(8)
C13 0.0387(10) 0.0542(12) 0.0204(8) -0.0091(8) -0.0048(7) -0.0098(9)
C14 0.0299(9) 0.0382(9) 0.0279(9) -0.0110(7) -0.0014(7) -0.0061(7)
C15 0.0241(7) 0.0277(8) 0.0261(8) -0.0041(6) -0.0029(6) -0.0071(6)
C16 0.0489(11) 0.0361(10) 0.0277(9) 0.0004(7) -0.0122(8) 0.0073(8)
C17 0.0427(12) 0.0634(16) 0.0642(16) 0.0030(13) -0.0033(11) 0.0173(11)
C18 0.090(2) 0.0409(12) 0.0570(16) 0.0109(11) -0.0154(14) 0.0073(13)
C19 0.0281(8) 0.0267(8) 0.0326(9) 0.0001(7) -0.0004(7) -0.0019(6)
C20 0.0387(10) 0.0299(9) 0.0555(13) -0.0029(9) 0.0028(9) -0.0011(8)
C21 0.0404(10) 0.0427(11) 0.0451(12) 0.0047(9) -0.0181(9) -0.0027(8)
C8 0.0263(7) 0.0186(7) 0.0211(7) 0.0001(5) -0.0058(6) -0.0043(6)
C9 0.0430(10) 0.0305(8) 0.0219(8) -0.0029(6) -0.0035(7) -0.0169(7)
C22 0.0321(8) 0.0190(7) 0.0211(7) -0.0007(6) -0.0013(6) -0.0093(6)
C23 0.0389(9) 0.0227(7) 0.0217(8) 0.0010(6) -0.0036(7) -0.0082(7)
C24 0.0501(11) 0.0211(8) 0.0321(9) 0.0056(7) -0.0050(8) -0.0102(7)
C25 0.0443(10) 0.0260(8) 0.0425(11) 0.0037(7) -0.0038(8) -0.0186(8)
C26 0.0325(9) 0.0303(9) 0.0420(10) 0.0015(7) -0.0052(8) -0.0142(7)
C27 0.0311(8) 0.0231(8) 0.0307(9) 0.0002(6) -0.0029(7) -0.0088(6)
C28 0.0500(11) 0.0281(8) 0.0318(9) 0.0059(7) -0.0175(8) -0.0093(8)
C29 0.0406(11) 0.0538(12) 0.0416(11) 0.0075(9) -0.0140(9) -0.0098(9)
C30 0.0701(16) 0.0611(14) 0.0372(12) 0.0170(11) -0.0202(11) -0.0064(12)
C31 0.0311(9) 0.0243(8) 0.0461(11) 0.0035(7) -0.0098(8) -0.0077(7)
C32 0.0666(15) 0.0416(11) 0.0493(13) 0.0065(10) -0.0235(12) -0.0034(10)
C33 0.0549(13) 0.0389(11) 0.0546(14) -0.0064(10) -0.0133(11) 0.0076(10)
B1 0.076(2) 0.0620(17) 0.0452(15) -0.0098(13) 0.0158(14) -0.0438(16)
C34 0.053(3) 0.112(6) 0.074(4) -0.008(5) 0.011(3) -0.037(4)
C35 0.074(5) 0.066(4) 0.046(4) -0.011(4) -0.001(3) -0.037(4)
C36 0.099(5) 0.075(3) 0.069(4) 0.008(3) 0.022(4) -0.045(4)
C34A 0.062(3) 0.102(5) 0.076(4) -0.008(4) 0.016(3) -0.047(4)
C35A 0.070(5) 0.064(4) 0.052(5) -0.014(4) 0.014(4) -0.030(4)
C36A 0.093(5) 0.087(4) 0.061(4) 0.032(3) 0.023(4) -0.029(4)
F1 0.0253(6) 0.0512(8) 0.1346(15) -0.0077(8) -0.0337(8) 0.0000(5)
F2 0.0622(9) 0.1296(14) 0.0382(7) 0.0145(8) -0.0247(6) -0.0602(10)
F3 0.0417(6) 0.0482(7) 0.0612(8) 0.0202(6) -0.0243(6) -0.0274(5)
F4 0.0642(10) 0.0567(9) 0.0997(13) -0.0437(9) 0.0009(9) 0.0081(7)
F5 0.1058(13) 0.0248(6) 0.1070(13) 0.0114(7) -0.0553(11) -0.0143(7)
F6 0.0664(9) 0.0372(7) 0.1171(14) -0.0309(8) -0.0568(9) 0.0070(6)
F10 0.1073(13) 0.0304(6) 0.0750(10) -0.0182(6) -0.0431(10) 0.0192(7)
F11 0.0361(7) 0.0555(9) 0.1204(15) 0.0066(9) -0.0129(8) 0.0149(6)
F12 0.0736(9) 0.0409(7) 0.0539(8) 0.0089(6) -0.0202(7) 0.0153(6)
F16 0.0574(9) 0.1347(16) 0.0971(13) 0.0394(12) -0.0467(9) -0.0607(10)
F17 0.0424(9) 0.1108(16) 0.171(2) 0.0391(15) -0.0397(12) 0.0111(10)
F18 0.0632(11) 0.271(3) 0.1079(15) 0.1251(19) -0.0617(11) -0.0912(16)
F19 0.0684(10) 0.0611(9) 0.1079(14) -0.0493(9) -0.0453(10) 0.0134(7)
F20 0.0526(8) 0.0849(11) 0.0694(10) -0.0267(8) -0.0175(7) -0.0294(7)
F21 0.1476(18) 0.0992(13) 0.0412(8) 0.0013(8) -0.0455(10) -0.0572(13)
F22 0.1054(13) 0.0798(11) 0.0360(7) 0.0144(7) -0.0029(8) -0.0512(10)
F23 0.0728(10) 0.0378(7) 0.1173(15) 0.0312(8) -0.0288(10) -0.0075(7)
F24 0.0723(9) 0.0553(8) 0.0534(8) 0.0213(6) -0.0278(7) -0.0390(7)
C37 0.0195(7) 0.0213(7) 0.0193(7) 0.0033(5) -0.0044(5) -0.0047(5)
C38 0.0223(7) 0.0206(7) 0.0223(7) 0.0029(6) -0.0065(6) -0.0056(6)
C39 0.0202(7) 0.0273(7) 0.0278(8) 0.0070(6) -0.0088(6) -0.0062(6)
C40 0.0213(7) 0.0262(8) 0.0353(9) 0.0035(7) -0.0083(7) 0.0013(6)
C41 0.0283(8) 0.0203(7) 0.0314(8) 0.0009(6) -0.0088(7) -0.0014(6)
C42 0.0205(7) 0.0214(7) 0.0260(8) 0.0019(6) -0.0067(6) -0.0051(6)
C43 0.0233(8) 0.0367(9) 0.0397(10) 0.0087(7) -0.0137(7) -0.0083(7)
C44 0.0396(10) 0.0271(9) 0.0650(13) -0.0114(9) -0.0207(10) 0.0043(7)
C45 0.0177(6) 0.0223(7) 0.0232(7) 0.0006(6) -0.0023(6) -0.0043(5)
C46 0.0233(7) 0.0237(7) 0.0236(8) 0.0013(6) -0.0048(6) -0.0029(6)
C47 0.0282(8) 0.0315(8) 0.0239(8) -0.0026(6) -0.0045(6) -0.0043(6)
C48 0.0335(9) 0.0283(8) 0.0283(9) -0.0077(7) -0.0032(7) -0.0018(7)
C49 0.0279(8) 0.0251(8) 0.0313(9) -0.0018(7) -0.0036(7) 0.0013(6)
C50 0.0216(7) 0.0266(8) 0.0268(8) -0.0001(6) -0.0054(6) -0.0016(6)
C51 0.0467(10) 0.0436(10) 0.0303(9) -0.0058(8) -0.0142(8) -0.0036(8)
C52 0.0427(10) 0.0296(9) 0.0467(11) -0.0061(8) -0.0118(9) 0.0095(8)
C53 0.0190(7) 0.0240(7) 0.0255(8) -0.0019(6) -0.0032(6) -0.0041(6)
C54 0.0206(7) 0.0329(8) 0.0275(8) 0.0034(7) -0.0050(6) -0.0051(6)
C55 0.0276(8) 0.0338(9) 0.0314(9) 0.0070(7) -0.0012(7) -0.0074(7)
C56 0.0261(8) 0.0425(10) 0.0401(10) 0.0091(8) -0.0042(7) -0.0164(7)
C57 0.0224(8) 0.0491(11) 0.0403(10) 0.0101(8) -0.0097(7) -0.0132(7)
C58 0.0216(7) 0.0318(8) 0.0346(9) 0.0077(7) -0.0076(7) -0.0066(6)
C59 0.0399(10) 0.0592(13) 0.0563(13) 0.0315(11) -0.0070(10) -0.0144(9)
C60 0.0316(11) 0.103(2) 0.0811(17) 0.0507(15) -0.0277(11) -0.0366(12)
C61 0.0168(6) 0.0235(7) 0.0261(8) -0.0004(6) -0.0072(6) -0.0010(5)
C62 0.0220(7) 0.0259(7) 0.0312(8) -0.0012(6) -0.0093(6) -0.0035(6)
C63 0.0255(8) 0.0352(9) 0.0296(9) -0.0039(7) -0.0121(7) -0.0014(6)
C64 0.0315(9) 0.0390(9) 0.0258(8) 0.0029(7) -0.0118(7) -0.0014(7)
C65 0.0286(8) 0.0299(8) 0.0296(9) 0.0060(7) -0.0093(7) -0.0040(6)
C66 0.0227(7) 0.0251(7) 0.0273(8) 0.0003(6) -0.0080(6) -0.0036(6)
C67 0.0399(10) 0.0500(11) 0.0385(10) -0.0088(9) -0.0182(8) -0.0079(8)
C68 0.0513(11) 0.0391(10) 0.0368(10) 0.0133(8) -0.0156(9) -0.0143(9)
B2 0.0175(7) 0.0200(7) 0.0236(8) 0.0009(6) -0.0061(6) -0.0034(6)
F7 0.079(3) 0.096(3) 0.037(2) 0.022(2) -0.0246(18) -0.034(3)
F8 0.0479(14) 0.065(3) 0.0523(16) -0.0125(19) -0.0293(12) 0.0045(15)
F9 0.090(3) 0.0519(15) 0.060(3) -0.0217(16) -0.045(2) -0.0039(17)
F13 0.100(5) 0.104(4) 0.057(3) 0.040(3) -0.035(3) -0.017(4)
F14 0.060(3) 0.062(3) 0.080(4) 0.041(3) -0.006(3) 0.009(3)
F15 0.042(2) 0.087(4) 0.071(4) 0.057(3) -0.001(3) -0.020(2)
F7A 0.075(4) 0.051(3) 0.042(4) 0.010(2) -0.032(3) 0.001(2)
F8A 0.046(2) 0.089(5) 0.049(3) 0.003(4) -0.021(2) -0.023(3)
F9A 0.095(5) 0.074(4) 0.037(3) -0.024(3) -0.030(3) 0.021(3)
F13A 0.100(3) 0.099(2) 0.0436(15) 0.0303(14) -0.0101(19) -0.005(2)
F14A 0.0401(13) 0.091(3) 0.100(3) 0.070(2) -0.0146(17) -0.0061(14)
F15A 0.085(2) 0.0574(18) 0.072(3) 0.0307(18) -0.012(2) -0.0377(17)

loop_
_atom_type_symbol
_atom_type_description
_atom_type_scat_dispersion_real
_atom_type_scat_dispersion_imag
_atom_type_scat_source
C C 0.0181 0.0091 'International Tables Vol C Tables 4.2.6.8 and 6.1.1.4'
H H 0.0000 0.0000 'International Tables Vol C Tables 4.2.6.8 and 6.1.1.4'
Ag Ag 0.1306 4.2820 'International Tables Vol C Tables 4.2.6.8 and 6.1.1.4'
B B 0.0090 0.0039 'International Tables Vol C Tables 4.2.6.8 and 6.1.1.4'
F F 0.0727 0.0534 'International Tables Vol C Tables 4.2.6.8 and 6.1.1.4'
N N 0.0311 0.0180 'International Tables Vol C Tables 4.2.6.8 and 6.1.1.4'

loop_
_geom_angle_atom_site_label_1
_geom_angle_atom_site_label_2
_geom_angle_atom_site_label_3
_geom_angle
N1 Ag1 N2 66.94(4)
N1 Ag1 N3 67.36(4)
N1 Ag1 B1 171.33(8)
N1 Ag1 H1B 156.5(8)
N1 Ag1 H1A 149.8(10)
N2 Ag1 B1 121.73(8)
N2 Ag1 H1B 108.4(8)
N2 Ag1 H1A 117.0(10)
N3 Ag1 N2 134.14(5)
N3 Ag1 B1 103.98(8)
N3 Ag1 H1B 111.8(8)
N3 Ag1 H1A 104.3(10)
B1 Ag1 H1B 25.7(8)
B1 Ag1 H1A 29.3(10)
H1B Ag1 H1A 53.5(12)
C1 N1 Ag1 120.23(10)
C5 N1 Ag1 119.71(10)
C5 N1 C1 119.80(13)
C6 N2 Ag1 120.19(10)
C6 N2 C10 122.55(14)
C10 N2 Ag1 116.86(10)
C8 N3 Ag1 119.52(10)
C8 N3 C22 122.43(14)
C22 N3 Ag1 118.01(10)
C34 N4 B1 109.4(4)
C35 N4 B1 112.5(8)
C35 N4 C34 104.5(7)
C36 N4 B1 111.9(5)
C36 N4 C34 105.4(5)
C36 N4 C35 112.6(8)
C34A N4 B1 108.5(5)
C34A N4 C35A 114.0(8)
C34A N4 C36A 107.4(5)
C35A N4 B1 110.7(8)
C35A N4 C36A 109.3(8)
C36A N4 B1 106.7(5)
N1 C1 C2 121.97(14)
N1 C1 C6 115.68(13)
C2 C1 C6 122.35(14)
C1 C2 H2 120.9
C3 C2 C1 118.29(14)
C3 C2 H2 120.9
C2 C3 H3 120.2
C2 C3 C4 119.63(15)
C4 C3 H3 120.2
C3 C4 H4 120.7
C3 C4 C5 118.64(15)
C5 C4 H4 120.7
N1 C5 C4 121.64(14)
N1 C5 C8 116.02(13)
C4 C5 C8 122.33(14)
N2 C6 C1 116.49(14)
N2 C6 C7 125.42(15)
C1 C6 C7 118.08(14)
C6 C7 H7A 109.5
C6 C7 H7B 109.5
C6 C7 H7C 109.5
H7A C7 H7B 109.5
H7A C7 H7C 109.5
H7B C7 H7C 109.5
C11 C10 N2 117.17(14)
C11 C10 C15 122.92(15)
C15 C10 N2 119.62(14)
C10 C11 C16 120.34(15)
C12 C11 C10 117.59(16)
C12 C11 C16 122.02(16)
C11 C12 H12 119.7
C13 C12 C11 120.64(18)
C13 C12 H12 119.7
C12 C13 H13 119.7
C14 C13 C12 120.64(17)
C14 C13 H13 119.7
C13 C14 H14 119.3
C13 C14 C15 121.38(17)
C15 C14 H14 119.3
C10 C15 C19 120.97(15)
C14 C15 C10 116.82(16)
C14 C15 C19 122.21(16)
C11 C16 H16 107.6
C11 C16 C17 110.36(19)
C11 C16 C18 113.36(19)
C17 C16 H16 107.6
C18 C16 H16 107.6
C18 C16 C17 110.2(2)
C16 C17 H17A 109.5
C16 C17 H17B 109.5
C16 C17 H17C 109.5
H17A C17 H17B 109.5
H17A C17 H17C 109.5
H17B C17 H17C 109.5
C16 C18 H18A 109.5
C16 C18 H18B 109.5
C16 C18 H18C 109.5
H18A C18 H18B 109.5
H18A C18 H18C 109.5
H18B C18 H18C 109.5
C15 C19 H19 107.2
C15 C19 C20 113.86(17)
C15 C19 C21 111.59(15)
C20 C19 H19 107.2
C20 C19 C21 109.53(16)
C21 C19 H19 107.2
C19 C20 H20A 109.5
C19 C20 H20B 109.5
C19 C20 H20C 109.5
H20A C20 H20B 109.5
H20A C20 H20C 109.5
H20B C20 H20C 109.5
C19 C21 H21A 109.5
C19 C21 H21B 109.5
C19 C21 H21C 109.5
H21A C21 H21B 109.5
H21A C21 H21C 109.5
H21B C21 H21C 109.5
N3 C8 C5 116.89(14)
N3 C8 C9 125.48(15)
C9 C8 C5 117.63(14)
C8 C9 H9A 109.5
C8 C9 H9B 109.5
C8 C9 H9C 109.5
H9A C9 H9B 109.5
H9A C9 H9C 109.5
H9B C9 H9C 109.5
C23 C22 N3 116.80(15)
C27 C22 N3 120.75(14)
C27 C22 C23 122.16(15)
C22 C23 C28 120.63(15)
C24 C23 C22 117.62(17)
C24 C23 C28 121.75(16)
C23 C24 H24 119.4
C25 C24 C23 121.14(17)
C25 C24 H24 119.4
C24 C25 H25 119.8
C24 C25 C26 120.44(17)
C26 C25 H25 119.8
C25 C26 H26 119.4
C25 C26 C27 121.12(18)
C27 C26 H26 119.4
C22 C27 C31 122.45(15)
C26 C27 C22 117.45(16)
C26 C27 C31 119.91(16)
C23 C28 H28 107.4
C23 C28 C29 110.98(16)
C23 C28 C30 112.63(18)
C29 C28 H28 107.4
C29 C28 C30 110.86(18)
C30 C28 H28 107.4
C28 C29 H29A 109.5
C28 C29 H29B 109.5
C28 C29 H29C 109.5
H29A C29 H29B 109.5
H29A C29 H29C 109.5
H29B C29 H29C 109.5
C28 C30 H30A 109.5
C28 C30 H30B 109.5
C28 C30 H30C 109.5
H30A C30 H30B 109.5
H30A C30 H30C 109.5
H30B C30 H30C 109.5
C27 C31 H31 107.8
C27 C31 C32 113.44(16)
C27 C31 C33 109.51(17)
C32 C31 H31 107.8
C33 C31 H31 107.8
C33 C31 C32 110.36(18)
C31 C32 H32A 109.5
C31 C32 H32B 109.5
C31 C32 H32C 109.5
H32A C32 H32B 109.5
H32A C32 H32C 109.5
H32B C32 H32C 109.5
C31 C33 H33A 109.5
C31 C33 H33B 109.5
C31 C33 H33C 109.5
H33A C33 H33B 109.5
H33A C33 H33C 109.5
H33B C33 H33C 109.5
Ag1 B1 H1B 64.5(16)
Ag1 B1 H1A 54.3(16)
Ag1 B1 H1C 120(2)
N4 B1 Ag1 134.24(17)
N4 B1 H1B 101.6(16)
N4 B1 H1A 103.7(17)
N4 B1 H1C 105(2)
H1B B1 H1A 114(2)
H1B B1 H1C 116(3)
H1A B1 H1C 115(3)
N4 C34 H34A 109.5
N4 C34 H34B 109.5
N4 C34 H34C 109.5
H34A C34 H34B 109.5
H34A C34 H34C 109.5
H34B C34 H34C 109.5
N4 C35 H35A 109.5
N4 C35 H35B 109.5
N4 C35 H35C 109.5
H35A C35 H35B 109.5
H35A C35 H35C 109.5
H35B C35 H35C 109.5
N4 C36 H36A 109.5
N4 C36 H36B 109.5
N4 C36 H36C 109.5
H36A C36 H36B 109.5
H36A C36 H36C 109.5
H36B C36 H36C 109.5
N4 C34A H34D 109.5
N4 C34A H34E 109.5
N4 C34A H34F 109.5
H34D C34A H34E 109.5
H34D C34A H34F 109.5
H34E C34A H34F 109.5
N4 C35A H35D 109.5
N4 C35A H35E 109.5
N4 C35A H35F 109.5
H35D C35A H35E 109.5
H35D C35A H35F 109.5
H35E C35A H35F 109.5
N4 C36A H36D 109.5
N4 C36A H36E 109.5
N4 C36A H36F 109.5
H36D C36A H36E 109.5
H36D C36A H36F 109.5
H36E C36A H36F 109.5
C38 C37 C42 115.67(14)
C38 C37 B2 124.78(13)
C42 C37 B2 119.10(13)
C37 C38 H38 119.0
C37 C38 C39 122.08(14)
C39 C38 H38 119.0
C38 C39 C43 119.07(15)
C40 C39 C38 121.01(15)
C40 C39 C43 119.92(15)
C39 C40 H40 121.0
C39 C40 C41 117.94(15)
C41 C40 H40 121.0
C40 C41 C44 119.01(15)
C42 C41 C40 121.06(15)
C42 C41 C44 119.89(16)
C37 C42 H42 118.9
C41 C42 C37 122.23(14)
C41 C42 H42 118.9
F1 C43 C39 112.21(16)
F2 C43 F1 106.95(17)
F2 C43 F3 105.98(17)
F2 C43 C39 112.40(15)
F3 C43 F1 105.66(16)
F3 C43 C39 113.13(14)
F4 C44 F5 103.28(18)
F4 C44 C41 112.58(19)
F5 C44 C41 111.40(18)
F6 C44 F4 108.6(2)
F6 C44 F5 106.4(2)
F6 C44 C41 113.94(16)
C46 C45 C50 115.76(14)
C46 C45 B2 122.39(13)
C50 C45 B2 121.75(14)
C45 C46 H46 118.9
C47 C46 C45 122.18(15)
C47 C46 H46 118.9
C46 C47 C51 118.62(16)
C48 C47 C46 120.79(16)
C48 C47 C51 120.55(16)
C47 C48 H48 121.0
C47 C48 C49 118.02(16)
C49 C48 H48 121.0
C48 C49 C50 121.14(15)
C48 C49 C52 120.10(16)
C50 C49 C52 118.76(17)
C45 C50 H50 119.0
C49 C50 C45 121.99(16)
C49 C50 H50 119.0
F7 C51 C47 113.8(4)
F7 C51 F8 103.5(4)
F7 C51 F9 106.9(4)
F8 C51 C47 112.6(3)
F9 C51 C47 114.0(3)
F9 C51 F8 105.1(3)
F7A C51 C47 110.6(6)
F8A C51 C47 111.9(6)
F8A C51 F7A 107.4(7)
F8A C51 F9A 110.1(6)
F9A C51 C47 111.2(5)
F9A C51 F7A 105.3(6)
F10 C52 F11 107.31(18)
F10 C52 C49 113.51(18)
F11 C52 C49 111.68(18)
F12 C52 F10 105.90(19)
F12 C52 F11 105.32(19)
F12 C52 C49 112.57(16)
C54 C53 C58 115.95(15)
C54 C53 B2 122.41(14)
C58 C53 B2 121.63(14)
C53 C54 H54 118.9
C55 C54 C53 122.11(15)
C55 C54 H54 118.9
C54 C55 C59 119.44(17)
C56 C55 C54 120.80(17)
C56 C55 C59 119.76(17)
C55 C56 H56 121.0
C55 C56 C57 118.10(16)
C57 C56 H56 121.0
C56 C57 C58 121.02(17)
C56 C57 C60 119.56(18)
C58 C57 C60 119.42(18)
C53 C58 H58 119.0
C57 C58 C53 121.95(16)
C57 C58 H58 119.0
F13 C59 C55 114.6(5)
F13 C59 F14 107.2(5)
F14 C59 C55 107.0(4)
F15 C59 C55 117.9(5)
F15 C59 F13 104.5(6)
F15 C59 F14 104.8(6)
F13A C59 C55 110.3(3)
F13A C59 F15A 105.2(3)
F14A C59 C55 115.4(3)
F14A C59 F13A 105.4(3)
F14A C59 F15A 109.4(4)
F15A C59 C55 110.5(3)
F16 C60 F17 103.2(2)
F16 C60 C57 112.3(2)
F17 C60 C57 111.1(3)
F18 C60 F16 110.3(3)
F18 C60 F17 105.5(3)
F18 C60 C57 113.73(19)
C62 C61 B2 120.74(14)
C66 C61 C62 115.40(15)
C66 C61 B2 123.34(14)
C61 C62 H62 118.9
C63 C62 C61 122.26(16)
C63 C62 H62 118.9
C62 C63 C67 118.45(17)
C64 C63 C62 121.03(16)
C64 C63 C67 120.45(17)
C63 C64 H64 121.0
C63 C64 C65 118.00(16)
C65 C64 H64 121.0
C64 C65 C66 121.00(16)
C64 C65 C68 119.32(17)
C66 C65 C68 119.67(17)
C61 C66 H66 118.9
C65 C66 C61 122.30(15)
C65 C66 H66 118.9
F19 C67 C63 111.61(16)
F20 C67 F19 106.6(2)
F20 C67 F21 106.27(18)
F20 C67 C63 113.11(18)
F21 C67 F19 105.7(2)
F21 C67 C63 112.98(19)
F22 C68 F24 105.13(19)
F22 C68 C65 112.44(18)
F23 C68 F22 105.96(18)
F23 C68 F24 106.99(19)
F23 C68 C65 113.15(18)
F24 C68 C65 112.58(16)
C45 B2 C37 113.11(12)
C45 B2 C61 113.11(12)
C53 B2 C37 110.23(12)
C53 B2 C45 106.26(12)
C53 B2 C61 111.29(12)
C61 B2 C37 102.95(12)

loop_
_geom_bond_atom_site_label_1
_geom_bond_atom_site_label_2
_geom_bond_distance
Ag1 N1 2.3737(13)
Ag1 N2 2.4306(13)
Ag1 N3 2.4303(13)
Ag1 B1 2.458(3)
Ag1 H1B 2.22(3)
Ag1 H1A 2.01(3)
N1 C1 1.335(2)
N1 C5 1.333(2)
N2 C6 1.274(2)
N2 C10 1.427(2)
N3 C8 1.273(2)
N3 C22 1.432(2)
N4 B1 1.609(3)
N4 C34 1.562(8)
N4 C35 1.467(9)
N4 C36 1.432(8)
N4 C34A 1.427(8)
N4 C35A 1.450(9)
N4 C36A 1.532(8)
C1 C2 1.395(2)
C1 C6 1.498(2)
C2 H2 0.9500
C2 C3 1.382(2)
C3 H3 0.9500
C3 C4 1.385(2)
C4 H4 0.9500
C4 C5 1.394(2)
C5 C8 1.503(2)
C6 C7 1.501(2)
C7 H7A 0.9800
C7 H7B 0.9800
C7 H7C 0.9800
C10 C11 1.402(2)
C10 C15 1.406(2)
C11 C12 1.392(2)
C11 C16 1.522(2)
C12 H12 0.9500
C12 C13 1.383(3)
C13 H13 0.9500
C13 C14 1.381(3)
C14 H14 0.9500
C14 C15 1.392(2)
C15 C19 1.524(2)
C16 H16 1.0000
C16 C17 1.529(4)
C16 C18 1.523(3)
C17 H17A 0.9800
C17 H17B 0.9800
C17 H17C 0.9800
C18 H18A 0.9800
C18 H18B 0.9800
C18 H18C 0.9800
C19 H19 1.0000
C19 C20 1.527(3)
C19 C21 1.528(3)
C20 H20A 0.9800
C20 H20B 0.9800
C20 H20C 0.9800
C21 H21A 0.9800
C21 H21B 0.9800
C21 H21C 0.9800
C8 C9 1.499(2)
C9 H9A 0.9800
C9 H9B 0.9800
C9 H9C 0.9800
C22 C23 1.405(2)
C22 C27 1.404(2)
C23 C24 1.398(2)
C23 C28 1.517(3)
C24 H24 0.9500
C24 C25 1.374(3)
C25 H25 0.9500
C25 C26 1.383(3)
C26 H26 0.9500
C26 C27 1.398(2)
C27 C31 1.522(2)
C28 H28 1.0000
C28 C29 1.523(3)
C28 C30 1.527(3)
C29 H29A 0.9800
C29 H29B 0.9800
C29 H29C 0.9800
C30 H30A 0.9800
C30 H30B 0.9800
C30 H30C 0.9800
C31 H31 1.0000
C31 C32 1.526(3)
C31 C33 1.523(3)
C32 H32A 0.9800
C32 H32B 0.9800
C32 H32C 0.9800
C33 H33A 0.9800
C33 H33B 0.9800
C33 H33C 0.9800
B1 H1B 1.07(3)
B1 H1A 1.21(3)
B1 H1C 1.06(4)
C34 H34A 0.9800
C34 H34B 0.9800
C34 H34C 0.9800
C35 H35A 0.9800
C35 H35B 0.9800
C35 H35C 0.9800
C36 H36A 0.9800
C36 H36B 0.9800
C36 H36C 0.9800
C34A H34D 0.9800
C34A H34E 0.9800
C34A H34F 0.9800
C35A H35D 0.9800
C35A H35E 0.9800
C35A H35F 0.9800
C36A H36D 0.9800
C36A H36E 0.9800
C36A H36F 0.9800
F1 C43 1.333(2)
F2 C43 1.322(2)
F3 C43 1.324(2)
F4 C44 1.325(3)
F5 C44 1.345(3)
F6 C44 1.318(2)
F10 C52 1.330(3)
F11 C52 1.335(3)
F12 C52 1.329(3)
F16 C60 1.319(3)
F17 C60 1.344(4)
F18 C60 1.296(3)
F19 C67 1.327(3)
F20 C67 1.316(3)
F21 C67 1.324(3)
F22 C68 1.337(3)
F23 C68 1.320(3)
F24 C68 1.338(3)
C37 C38 1.396(2)
C37 C42 1.407(2)
C37 B2 1.647(2)
C38 H38 0.9500
C38 C39 1.400(2)
C39 C40 1.381(2)
C39 C43 1.497(2)
C40 H40 0.9500
C40 C41 1.387(2)
C41 C42 1.387(2)
C41 C44 1.495(2)
C42 H42 0.9500
C45 C46 1.401(2)
C45 C50 1.402(2)
C45 B2 1.636(2)
C46 H46 0.9500
C46 C47 1.396(2)
C47 C48 1.385(2)
C47 C51 1.497(3)
C48 H48 0.9500
C48 C49 1.386(3)
C49 C50 1.392(2)
C49 C52 1.496(2)
C50 H50 0.9500
C51 F7 1.324(6)
C51 F8 1.351(5)
C51 F9 1.336(5)
C51 F7A 1.341(8)
C51 F8A 1.301(8)
C51 F9A 1.311(8)
C53 C54 1.398(2)
C53 C58 1.398(2)
C53 B2 1.635(2)
C54 H54 0.9500
C54 C55 1.391(2)
C55 C56 1.383(3)
C55 C59 1.498(3)
C56 H56 0.9500
C56 C57 1.384(3)
C57 C58 1.389(2)
C57 C60 1.495(3)
C58 H58 0.9500
C59 F13 1.296(8)
C59 F14 1.361(8)
C59 F15 1.288(8)
C59 F13A 1.349(5)
C59 F14A 1.306(5)
C59 F15A 1.357(5)
C61 C62 1.405(2)
C61 C66 1.400(2)
C61 B2 1.646(2)
C62 H62 0.9500
C62 C63 1.394(3)
C63 C64 1.382(3)
C63 C67 1.503(3)
C64 H64 0.9500
C64 C65 1.383(3)
C65 C66 1.396(2)
C65 C68 1.495(3)
C66 H66 0.9500

loop_
_geom_torsion_atom_site_label_1
_geom_torsion_atom_site_label_2
_geom_torsion_atom_site_label_3
_geom_torsion_atom_site_label_4
_geom_torsion
Ag1 N1 C1 C2 173.21(11)
Ag1 N1 C1 C6 -7.30(17)
Ag1 N1 C5 C4 -174.43(11)
Ag1 N1 C5 C8 5.85(17)
Ag1 N2 C6 C1 -4.64(18)
Ag1 N2 C6 C7 174.34(13)
Ag1 N2 C10 C11 -71.64(16)
Ag1 N2 C10 C15 102.35(15)
Ag1 N3 C8 C5 -5.18(18)
Ag1 N3 C8 C9 174.59(13)
Ag1 N3 C22 C23 75.64(16)
Ag1 N3 C22 C27 -98.35(16)
N1 C1 C2 C3 0.9(2)
N1 C1 C6 N2 7.8(2)
N1 C1 C6 C7 -171.27(14)
N1 C5 C8 N3 -0.4(2)
N1 C5 C8 C9 179.86(14)
N2 C10 C11 C12 175.22(16)
N2 C10 C11 C16 -7.1(2)
N2 C10 C15 C14 -174.88(15)
N2 C10 C15 C19 4.3(2)
N3 C22 C23 C24 -176.89(15)
N3 C22 C23 C28 3.7(2)
N3 C22 C27 C26 176.40(16)
N3 C22 C27 C31 1.5(3)
C1 N1 C5 C4 -0.3(2)
C1 N1 C5 C8 -179.98(13)
C1 C2 C3 C4 0.2(2)
C2 C1 C6 N2 -172.73(14)
C2 C1 C6 C7 8.2(2)
C2 C3 C4 C5 -1.3(2)
C3 C4 C5 N1 1.4(2)
C3 C4 C5 C8 -178.92(14)
C4 C5 C8 N3 179.94(15)
C4 C5 C8 C9 0.2(2)
C5 N1 C1 C2 -0.9(2)
C5 N1 C1 C6 178.56(13)
C6 N2 C10 C11 101.13(19)
C6 N2 C10 C15 -84.9(2)
C6 C1 C2 C3 -178.51(14)
C10 N2 C6 C1 -177.18(13)
C10 N2 C6 C7 1.8(2)
C10 C11 C12 C13 -0.7(3)
C10 C11 C16 C17 -88.6(2)
C10 C11 C16 C18 147.3(2)
C10 C15 C19 C20 160.58(16)
C10 C15 C19 C21 -74.8(2)
C11 C10 C15 C14 -1.2(2)
C11 C10 C15 C19 177.92(16)
C11 C12 C13 C14 -0.2(3)
C12 C11 C16 C17 89.0(2)
C12 C11 C16 C18 -35.2(3)
C12 C13 C14 C15 0.4(3)
C13 C14 C15 C10 0.3(3)
C13 C14 C15 C19 -178.86(17)
C14 C15 C19 C20 -20.3(2)
C14 C15 C19 C21 104.3(2)
C15 C10 C11 C12 1.4(3)
C15 C10 C11 C16 179.13(17)
C16 C11 C12 C13 -178.34(19)
C8 N3 C22 C23 -106.60(18)
C8 N3 C22 C27 79.4(2)
C22 N3 C8 C5 177.09(14)
C22 N3 C8 C9 -3.1(3)
C22 C23 C24 C25 1.1(3)
C22 C23 C28 C29 93.0(2)
C22 C23 C28 C30 -142.07(19)
C22 C27 C31 C32 -138.56(19)
C22 C27 C31 C33 97.7(2)
C23 C22 C27 C26 2.7(3)
C23 C22 C27 C31 -172.20(17)
C23 C24 C25 C26 1.0(3)
C24 C23 C28 C29 -86.5(2)
C24 C23 C28 C30 38.5(3)
C24 C25 C26 C27 -1.3(3)
C25 C26 C27 C22 -0.6(3)
C25 C26 C27 C31 174.50(18)
C26 C27 C31 C32 46.6(3)
C26 C27 C31 C33 -77.2(2)
C27 C22 C23 C24 -3.0(3)
C27 C22 C23 C28 177.56(16)
C28 C23 C24 C25 -179.48(18)
C34 N4 B1 Ag1 -100.4(6)
C35 N4 B1 Ag1 15.3(8)
C36 N4 B1 Ag1 143.2(7)
C34A N4 B1 Ag1 -126.7(7)
C35A N4 B1 Ag1 -0.9(9)
C36A N4 B1 Ag1 117.9(7)
C37 C38 C39 C40 -0.9(3)
C37 C38 C39 C43 178.75(15)
C38 C37 C42 C41 0.5(2)
C38 C37 B2 C45 28.4(2)
C38 C37 B2 C53 147.23(15)
C38 C37 B2 C61 -93.98(17)
C38 C39 C40 C41 0.4(3)
C38 C39 C43 F1 174.46(16)
C38 C39 C43 F2 -65.0(2)
C38 C39 C43 F3 55.0(2)
C39 C40 C41 C42 0.5(3)
C39 C40 C41 C44 178.15(18)
C40 C39 C43 F1 -5.9(2)
C40 C39 C43 F2 114.7(2)
C40 C39 C43 F3 -125.34(18)
C40 C41 C42 C37 -1.0(3)
C40 C41 C44 F4 39.7(3)
C40 C41 C44 F5 -75.8(2)
C40 C41 C44 F6 163.9(2)
C42 C37 C38 C39 0.4(2)
C42 C37 B2 C45 -159.56(14)
C42 C37 B2 C53 -40.77(19)
C42 C37 B2 C61 78.03(16)
C42 C41 C44 F4 -142.60(19)
C42 C41 C44 F5 101.9(2)
C42 C41 C44 F6 -18.4(3)
C43 C39 C40 C41 -179.19(16)
C44 C41 C42 C37 -178.65(17)
C45 C46 C47 C48 -2.1(3)
C45 C46 C47 C51 175.76(16)
C46 C45 C50 C49 -2.8(2)
C46 C45 B2 C37 32.3(2)
C46 C45 B2 C53 -88.74(17)
C46 C45 B2 C61 148.88(14)
C46 C47 C48 C49 -1.0(3)
C46 C47 C51 F7 66.2(5)
C46 C47 C51 F8 -51.2(4)
C46 C47 C51 F9 -170.8(5)
C46 C47 C51 F7A 46.6(6)
C46 C47 C51 F8A -73.2(7)
C46 C47 C51 F9A 163.3(8)
C47 C48 C49 C50 2.0(3)
C47 C48 C49 C52 -178.00(18)
C48 C47 C51 F7 -115.9(5)
C48 C47 C51 F8 126.7(4)
C48 C47 C51 F9 7.0(5)
C48 C47 C51 F7A -135.6(6)
C48 C47 C51 F8A 104.7(7)
C48 C47 C51 F9A -18.9(9)
C48 C49 C50 C45 0.0(3)
C48 C49 C52 F10 -9.3(3)
C48 C49 C52 F11 112.1(2)
C48 C49 C52 F12 -129.6(2)
C50 C45 C46 C47 3.9(2)
C50 C45 B2 C37 -151.44(14)
C50 C45 B2 C53 87.50(17)
C50 C45 B2 C61 -34.9(2)
C50 C49 C52 F10 170.68(19)
C50 C49 C52 F11 -67.9(2)
C50 C49 C52 F12 50.4(3)
C51 C47 C48 C49 -178.77(17)
C52 C49 C50 C45 179.96(17)
C53 C54 C55 C56 1.1(3)
C53 C54 C55 C59 -178.99(19)
C54 C53 C58 C57 3.2(3)
C54 C53 B2 C37 -33.6(2)
C54 C53 B2 C45 89.28(17)
C54 C53 B2 C61 -147.19(15)
C54 C55 C56 C57 0.9(3)
C54 C55 C59 F13 -57.9(7)
C54 C55 C59 F14 60.8(7)
C54 C55 C59 F15 178.5(7)
C54 C55 C59 F13A -88.5(4)
C54 C55 C59 F14A 30.8(6)
C54 C55 C59 F15A 155.7(4)
C55 C56 C57 C58 -0.7(3)
C55 C56 C57 C60 179.7(2)
C56 C55 C59 F13 122.0(7)
C56 C55 C59 F14 -119.3(7)
C56 C55 C59 F15 -1.6(8)
C56 C55 C59 F13A 91.4(4)
C56 C55 C59 F14A -149.3(5)
C56 C55 C59 F15A -24.4(4)
C56 C57 C58 C53 -1.4(3)
C56 C57 C60 F16 24.1(4)
C56 C57 C60 F17 -90.9(3)
C56 C57 C60 F18 150.3(3)
C58 C53 C54 C55 -3.0(3)
C58 C53 B2 C37 147.23(15)
C58 C53 B2 C45 -89.87(18)
C58 C53 B2 C61 33.7(2)
C58 C57 C60 F16 -155.5(2)
C58 C57 C60 F17 89.5(3)
C58 C57 C60 F18 -29.3(4)
C59 C55 C56 C57 -179.0(2)
C60 C57 C58 C53 178.2(2)
C61 C62 C63 C64 0.5(3)
C61 C62 C63 C67 -176.28(16)
C62 C61 C66 C65 -0.7(2)
C62 C61 B2 C37 -79.54(16)
C62 C61 B2 C45 158.05(14)
C62 C61 B2 C53 38.51(19)
C62 C63 C64 C65 -1.0(3)
C62 C63 C67 F19 68.1(2)
C62 C63 C67 F20 -52.1(2)
C62 C63 C67 F21 -172.87(18)
C63 C64 C65 C66 0.7(3)
C63 C64 C65 C68 -178.75(17)
C64 C63 C67 F19 -108.6(2)
C64 C63 C67 F20 131.1(2)
C64 C63 C67 F21 10.3(3)
C64 C65 C66 C61 0.2(3)
C64 C65 C68 F22 28.9(3)
C64 C65 C68 F23 -91.1(2)
C64 C65 C68 F24 147.45(18)
C66 C61 C62 C63 0.3(2)
C66 C61 B2 C37 91.78(16)
C66 C61 B2 C45 -30.6(2)
C66 C61 B2 C53 -150.16(14)
C66 C65 C68 F22 -150.49(18)
C66 C65 C68 F23 89.5(2)
C66 C65 C68 F24 -32.0(3)
C67 C63 C64 C65 175.73(17)
C68 C65 C66 C61 179.59(16)
B2 C37 C38 C39 172.62(15)
B2 C37 C42 C41 -172.18(15)
B2 C45 C46 C47 -179.67(15)
B2 C45 C50 C49 -179.31(15)
B2 C53 C54 C55 177.76(16)
B2 C53 C58 C57 -177.64(17)
B2 C61 C62 C63 172.32(14)
B2 C61 C66 C65 -172.42(15)
